data_4346564
loop_
_publ_author_name
'North, Andrea J.'
'Hayne, David J.'
'Schieber, Christine'
'Price, Katherine'
'White, Anthony R.'
'Crouch, Peter J.'
'Rigopoulos, Angela'
'O'Keefe, Graeme J'
'Tochon-Danguy, Henri'
'Scott, Andrew M.'
'White, Jonathan M.'
'Ackermann, Uwe'
'Donnelly, Paul S.'

_publ_section_title
;
 Toward hypoxia-selective rhenium and technetium tricarbonyl complexes.
;
_journal_issue 19
_journal_name_full 'Inorganic chemistry'
_journal_page_first 9594
_journal_page_last 9610
_journal_paper_doi 10.1021/acs.inorgchem.5b01691
_journal_volume 54
_journal_year 2015
_chemical_formula_sum 'C12 H10 N4 O2'
_chemical_formula_weight 242.24
_space_group_crystal_system triclinic
_space_group_IT_number 2
_space_group_name_Hall '-P 1'
_space_group_name_H-M_alt 'P -1'
_atom_sites_solution_hydrogens mixed
_audit_creation_method SHELXL-2014
_cell_angle_alpha 84.316(4)
_cell_angle_beta 89.360(4)
_cell_angle_gamma 87.516(4)
_cell_formula_units_Z 2
_cell_length_a 4.5731(3)
_cell_length_b 10.1399(5)
_cell_length_c 11.9298(6)
_cell_measurement_reflns_used 4456
_cell_measurement_temperature 130.0(2)
_cell_measurement_theta_max 73.1302
_cell_measurement_theta_min 3.7302
_cell_volume 549.94(5)
_computing_cell_refinement
;
CrysAlisPro, Oxford Diffraction Ltd.,
Version 1.171.33.52 (release 06-11-2009 CrysAlis171 .NET)
(compiled Nov  6 2009,16:24:50)
;
_computing_data_collection
;
CrysAlisPro, Oxford Diffraction Ltd.,
Version 1.171.33.52 (release 06-11-2009 CrysAlis171 .NET)
(compiled Nov  6 2009,16:24:50)
;
_computing_data_reduction
;
CrysAlisPro, Oxford Diffraction Ltd.,
Version 1.171.33.52 (release 06-11-2009 CrysAlis171 .NET)
(compiled Nov  6 2009,16:24:50)
;
_computing_structure_refinement 'SHELXL-2014 (Sheldrick, 2014)'
_diffrn_ambient_temperature 130.0(2)
_diffrn_measured_fraction_theta_full 0.999
_diffrn_measured_fraction_theta_max 0.980
_diffrn_measurement_device_type 'Xcalibur, Sapphire3'
_diffrn_measurement_method 'phi and omega scans'
_diffrn_radiation_monochromator graphite
_diffrn_radiation_source 'Enhance (Cu) X-ray Source'
_diffrn_radiation_type 'Cu K\a'
_diffrn_radiation_wavelength 1.5418
_diffrn_reflns_av_R_equivalents 0.0302
_diffrn_reflns_av_unetI/netI 0.0296
_diffrn_reflns_Laue_measured_fraction_full 0.999
_diffrn_reflns_Laue_measured_fraction_max 0.980
_diffrn_reflns_limit_h_max 5
_diffrn_reflns_limit_h_min -5
_diffrn_reflns_limit_k_max 12
_diffrn_reflns_limit_k_min -12
_diffrn_reflns_limit_l_max 14
_diffrn_reflns_limit_l_min -14
_diffrn_reflns_number 7509
_diffrn_reflns_point_group_measured_fraction_full 0.999
_diffrn_reflns_point_group_measured_fraction_max 0.980
_diffrn_reflns_theta_full 67.684
_diffrn_reflns_theta_max 73.225
_diffrn_reflns_theta_min 3.724
_exptl_absorpt_coefficient_mu 0.867
_exptl_absorpt_correction_T_max 0.979
_exptl_absorpt_correction_T_min 0.859
_exptl_absorpt_correction_type gaussian
_exptl_absorpt_process_details
;
CrysAlisPro, Oxford Diffraction Ltd.,
Version 1.171.33.52 (release 06-11-2009 CrysAlis171 .NET)
(compiled Nov  6 2009,16:24:50)
Numerical absorption correction based on gaussian integration over
			a multifaceted crystal model
;
_exptl_crystal_colour yellow
_exptl_crystal_density_diffrn 1.463
_exptl_crystal_description needle
_exptl_crystal_F_000 252
_exptl_crystal_size_max 0.3279
_exptl_crystal_size_mid 0.0916
_exptl_crystal_size_min 0.0300
_refine_diff_density_max 0.175
_refine_diff_density_min -0.198
_refine_diff_density_rms 0.044
_refine_ls_extinction_method none
_refine_ls_goodness_of_fit_ref 1.042
_refine_ls_hydrogen_treatment mixed
_refine_ls_matrix_type full
_refine_ls_number_parameters 167
_refine_ls_number_reflns 2169
_refine_ls_number_restraints 0
_refine_ls_restrained_S_all 1.042
_refine_ls_R_factor_all 0.0583
_refine_ls_R_factor_gt 0.0410
_refine_ls_shift/su_max 0.001
_refine_ls_shift/su_mean 0.000
_refine_ls_structure_factor_coef Fsqd
_refine_ls_weighting_details 'w=1/[\s^2^(Fo^2^)+(0.0649P)^2^] where P=(Fo^2^+2Fc^2^)/3'
_refine_ls_weighting_scheme calc
_refine_ls_wR_factor_gt 0.1076
_refine_ls_wR_factor_ref 0.1132
_reflns_Friedel_coverage 0.000
_reflns_number_gt 1554
_reflns_number_total 2169
_reflns_threshold_expression 'I > 2\s(I)'
_cod_data_source_file ic5b01691_si_009.cif
_cod_data_source_block shelx
_cod_database_code 4346564
_shelx_space_group_comment
;
The symmetry employed for this shelxl refinement is uniquely defined
by the following loop, which should always be used as a source of
symmetry information in preference to the above space-group names.
They are only intended as comments.
;
_shelxl_version_number 2014-1

loop_
_space_group_symop_operation_xyz
'x, y, z'
'-x, -y, -z'

loop_
_atom_site_label
_atom_site_type_symbol
_atom_site_fract_x
_atom_site_fract_y
_atom_site_fract_z
_atom_site_U_iso_or_equiv
_atom_site_adp_type
_atom_site_occupancy
_atom_site_site_symmetry_order
_atom_site_calc_flag
_atom_site_refinement_flags_posn
_atom_site_refinement_flags_adp
C1 C 0.3117(3) 0.33706(17) 0.78186(12) 0.0303(4) Uani 1 1 d . .
C2 C 0.4560(3) 0.42929(17) 0.83743(13) 0.0309(4) Uani 1 1 d . .
H2 H 0.4178 0.5194 0.8176 0.037 Uiso 1 1 calc R U
C3 C 0.6551(3) 0.38934(17) 0.92160(13) 0.0305(4) Uani 1 1 d . .
H3 H 0.7547 0.4514 0.9571 0.037 Uiso 1 1 calc R U
C4 C 0.7029(3) 0.25543(16) 0.95170(12) 0.0297(4) Uani 1 1 d . .
C5 C 0.5653(4) 0.16024(17) 0.89776(13) 0.0337(4) Uani 1 1 d . .
H5 H 0.6036 0.0704 0.9186 0.040 Uiso 1 1 calc R U
C6 C 0.3702(4) 0.20168(18) 0.81256(14) 0.0350(4) Uani 1 1 d . .
H6 H 0.2770 0.1392 0.7753 0.042 Uiso 1 1 calc R U
C7 C 0.0997(3) 0.38554(18) 0.69491(13) 0.0330(4) Uani 1 1 d . .
H7 H 0.0509 0.4759 0.6842 0.040 Uiso 1 1 calc R U
C8 C -0.3363(3) 0.28900(18) 0.48065(13) 0.0334(4) Uani 1 1 d . .
C9 C -0.2418(5) 0.1595(2) 0.47124(19) 0.0686(8) Uani 1 1 d . .
H9 H -0.1042 0.1174 0.5209 0.082 Uiso 1 1 calc R U
C10 C -0.3543(5) 0.0938(3) 0.38724(19) 0.0650(7) Uani 1 1 d . .
H10 H -0.2912 0.0068 0.3791 0.078 Uiso 1 1 calc R U
C11 C -0.5600(4) 0.15649(19) 0.31525(15) 0.0412(4) Uani 1 1 d . .
H11 H -0.6372 0.1146 0.2570 0.049 Uiso 1 1 calc R U
C12 C -0.6453(4) 0.28287(18) 0.33319(16) 0.0461(5) Uani 1 1 d . .
H12 H -0.7884 0.3253 0.2861 0.055 Uiso 1 1 calc R U
N1 N -0.0207(3) 0.30731(15) 0.63312(11) 0.0356(4) Uani 1 1 d . .
N2 N -0.2221(3) 0.36403(16) 0.55853(11) 0.0357(3) Uani 1 1 d . .
N3 N -0.5396(3) 0.35149(14) 0.41360(12) 0.0408(4) Uani 1 1 d . .
N4 N 0.8998(3) 0.21333(14) 1.04559(11) 0.0335(3) Uani 1 1 d . .
O1 O 1.0456(3) 0.29754(13) 1.08326(10) 0.0447(3) Uani 1 1 d . .
O2 O 0.9101(3) 0.09649(12) 1.08339(10) 0.0454(3) Uani 1 1 d . .
H2A H -0.288(4) 0.451(2) 0.5616(16) 0.044(6) Uiso 1 1 d . .

loop_
_atom_site_aniso_label
_atom_site_aniso_U_11
_atom_site_aniso_U_22
_atom_site_aniso_U_33
_atom_site_aniso_U_23
_atom_site_aniso_U_13
_atom_site_aniso_U_12
C1 0.0230(8) 0.0454(10) 0.0224(7) -0.0042(7) 0.0001(6) 0.0023(7)
C2 0.0257(8) 0.0373(9) 0.0289(8) 0.0002(7) 0.0012(6) 0.0001(7)
C3 0.0265(8) 0.0398(9) 0.0257(8) -0.0044(7) -0.0015(6) -0.0041(7)
C4 0.0239(8) 0.0411(9) 0.0239(8) -0.0036(7) -0.0033(6) 0.0011(7)
C5 0.0321(9) 0.0361(9) 0.0333(9) -0.0072(7) -0.0042(7) 0.0050(7)
C6 0.0319(9) 0.0442(10) 0.0302(8) -0.0117(7) -0.0068(7) 0.0024(7)
C7 0.0246(8) 0.0475(10) 0.0264(8) -0.0017(7) -0.0012(6) 0.0004(7)
C8 0.0243(8) 0.0508(11) 0.0248(8) -0.0012(7) -0.0015(6) -0.0023(7)
C9 0.0640(14) 0.0866(17) 0.0579(13) -0.0381(12) -0.0367(11) 0.0479(13)
C10 0.0615(14) 0.0788(16) 0.0584(13) -0.0397(12) -0.0277(11) 0.0351(12)
C11 0.0385(10) 0.0551(12) 0.0309(9) -0.0049(8) -0.0069(7) -0.0087(8)
C12 0.0530(12) 0.0397(10) 0.0441(10) 0.0110(8) -0.0260(9) -0.0135(9)
N1 0.0262(7) 0.0555(9) 0.0247(7) -0.0054(6) -0.0052(5) 0.0070(6)
N2 0.0288(7) 0.0496(9) 0.0282(7) -0.0027(6) -0.0090(6) 0.0031(7)
N3 0.0451(9) 0.0372(8) 0.0386(8) 0.0101(6) -0.0189(7) -0.0136(7)
N4 0.0312(7) 0.0415(8) 0.0279(7) -0.0057(6) -0.0047(6) 0.0024(6)
O1 0.0439(7) 0.0515(8) 0.0394(7) -0.0027(6) -0.0181(6) -0.0083(6)
O2 0.0541(8) 0.0407(7) 0.0407(7) -0.0028(6) -0.0160(6) 0.0081(6)

loop_
_atom_type_symbol
_atom_type_description
_atom_type_scat_dispersion_real
_atom_type_scat_dispersion_imag
_atom_type_scat_source
C C 0.0181 0.0091 'International Tables Vol C Tables 4.2.6.8 and 6.1.1.4'
H H 0.0000 0.0000 'International Tables Vol C Tables 4.2.6.8 and 6.1.1.4'
N N 0.0311 0.0180 'International Tables Vol C Tables 4.2.6.8 and 6.1.1.4'
O O 0.0492 0.0322 'International Tables Vol C Tables 4.2.6.8 and 6.1.1.4'

loop_
_geom_angle_atom_site_label_1
_geom_angle_atom_site_label_2
_geom_angle_atom_site_label_3
_geom_angle
C2 C1 C6 119.00(14)
C2 C1 C7 118.54(15)
C6 C1 C7 122.46(15)
C3 C2 C1 121.12(15)
C3 C2 H2 119.4
C1 C2 H2 119.4
C4 C3 C2 118.50(15)
C4 C3 H3 120.7
C2 C3 H3 120.7
C3 C4 C5 122.15(15)
C3 C4 N4 118.48(14)
C5 C4 N4 119.35(14)
C6 C5 C4 118.66(16)
C6 C5 H5 120.7
C4 C5 H5 120.7
C5 C6 C1 120.54(15)
C5 C6 H6 119.7
C1 C6 H6 119.7
N1 C7 C1 121.94(16)
N1 C7 H7 119.0
C1 C7 H7 119.0
N3 C8 N2 115.14(16)
N3 C8 C9 122.46(16)
N2 C8 C9 122.38(15)
C10 C9 C8 118.88(18)
C10 C9 H9 120.6
C8 C9 H9 120.6
C11 C10 C9 120.0(2)
C11 C10 H10 120.0
C9 C10 H10 120.0
C12 C11 C10 116.77(17)
C12 C11 H11 121.6
C10 C11 H11 121.6
N3 C12 C11 125.28(17)
N3 C12 H12 117.4
C11 C12 H12 117.4
C7 N1 N2 116.16(15)
N1 N2 C8 119.34(16)
N1 N2 H2A 120.5(13)
C8 N2 H2A 120.1(13)
C8 N3 C12 116.54(16)
O2 N4 O1 123.12(14)
O2 N4 C4 118.69(13)
O1 N4 C4 118.18(14)

loop_
_geom_bond_atom_site_label_1
_geom_bond_atom_site_label_2
_geom_bond_distance
C1 C2 1.391(2)
C1 C6 1.400(2)
C1 C7 1.462(2)
C2 C3 1.382(2)
C2 H2 0.9300
C3 C4 1.378(2)
C3 H3 0.9300
C4 C5 1.388(2)
C4 N4 1.464(2)
C5 C6 1.382(2)
C5 H5 0.9300
C6 H6 0.9300
C7 N1 1.280(2)
C7 H7 0.9300
C8 N3 1.330(2)
C8 N2 1.378(2)
C8 C9 1.380(3)
C9 C10 1.373(3)
C9 H9 0.9300
C10 C11 1.373(3)
C10 H10 0.9300
C11 C12 1.360(3)
C11 H11 0.9300
C12 N3 1.345(2)
C12 H12 0.9300
N1 N2 1.3574(19)
N2 H2A 0.92(2)
N4 O2 1.2243(18)
N4 O1 1.2278(17)

loop_
_geom_torsion_atom_site_label_1
_geom_torsion_atom_site_label_2
_geom_torsion_atom_site_label_3
_geom_torsion_atom_site_label_4
_geom_torsion
C6 C1 C2 C3 0.2(2)
C7 C1 C2 C3 178.94(14)
C1 C2 C3 C4 -1.6(2)
C2 C3 C4 C5 2.2(2)
C2 C3 C4 N4 -176.21(13)
C3 C4 C5 C6 -1.2(2)
N4 C4 C5 C6 177.19(14)
C4 C5 C6 C1 -0.4(2)
C2 C1 C6 C5 0.9(2)
C7 C1 C6 C5 -177.87(15)
C2 C1 C7 N1 173.32(15)
C6 C1 C7 N1 -7.9(2)
N3 C8 C9 C10 2.2(3)
N2 C8 C9 C10 -176.3(2)
C8 C9 C10 C11 -0.8(4)
C9 C10 C11 C12 -1.0(4)
C10 C11 C12 N3 1.7(3)
C1 C7 N1 N2 177.52(14)
C7 N1 N2 C8 172.71(14)
N3 C8 N2 N1 177.77(14)
C9 C8 N2 N1 -3.7(3)
N2 C8 N3 C12 176.97(15)
C9 C8 N3 C12 -1.6(3)
C11 C12 N3 C8 -0.4(3)
C3 C4 N4 O2 169.40(15)
C5 C4 N4 O2 -9.0(2)
C3 C4 N4 O1 -10.1(2)
C5 C4 N4 O1 171.49(15)
